data_4066441
loop_
_publ_author_name
'Kertsnus-Banchik, Evgenia'
'Gostevskii, Boris'
'Botoshansky, Mark'
'Kalikhman, Inna'
'Kost, Daniel'

_publ_section_title
;
 Dinuclear Silicon Complexes of Uracil, Barbituric Acid, and
 5,5-Dimethylbarbituric Acid: Hydrolytic Formation of Cyclic
 Oligomers(1)&#x2020;
;
_journal_issue 21
_journal_name_full Organometallics
_journal_page_first 5435
_journal_paper_doi 10.1021/om100461b
_journal_volume 29
_journal_year 2010
_chemical_formula_sum 'C14 H22 F6 N2 O9 S2 Si2'
_chemical_formula_weight 596.64
_chemical_name_common 9
_chemical_name_systematic
; 
 1,3-Bis[((trifluoromethanesulfonato)dimethylsilyl)methyl]-5,5-dimethylpyrimidine-2,4,6-trione 
;
_space_group_IT_number 14
_symmetry_cell_setting monoclinic
_symmetry_space_group_name_Hall '-P 2ybc'
_symmetry_space_group_name_H-M 'P 1 21/c 1'
_atom_sites_solution_hydrogens geom
_atom_sites_solution_primary direct
_atom_sites_solution_secondary difmap
_audit_creation_method SHELXL-97
_cell_angle_alpha 90.00
_cell_angle_beta 117.750(3)
_cell_angle_gamma 90.00
_cell_formula_units_Z 4
_cell_length_a 15.212(3)
_cell_length_b 12.222(2)
_cell_length_c 15.921(3)
_cell_measurement_reflns_used 15898
_cell_measurement_temperature 240(1)
_cell_measurement_theta_max 25.11
_cell_measurement_theta_min 2.21
_cell_volume 2619.6(8)
_computing_cell_refinement 'DENZO SMN (Otwinowski & Minor 1997)'
_computing_data_collection 'Collect (Nonius, 2001)'
_computing_data_reduction 'DENZO SMN (Otwinowski & Minor 1997)'
_computing_molecular_graphics 'TEXSAN  (MSC, 1999)'
_computing_structure_refinement 'SHELXL-97 (Sheldrick, 1997)'
_computing_structure_solution 'SHELXS-97 (Sheldrick, 1997)'
_diffrn_ambient_temperature 240(1)
_diffrn_measured_fraction_theta_full 0.953
_diffrn_measured_fraction_theta_max 0.953
_diffrn_measurement_device_type 'Nonius KappaCCD'
_diffrn_measurement_method phi-scan
_diffrn_radiation_monochromator graphite
_diffrn_radiation_source 'fine-focus sealed tube'
_diffrn_radiation_type MoK\a
_diffrn_radiation_wavelength 0.71073
_diffrn_reflns_av_R_equivalents 0.0750
_diffrn_reflns_av_sigmaI/netI 0.0623
_diffrn_reflns_limit_h_max 17
_diffrn_reflns_limit_h_min 0
_diffrn_reflns_limit_k_max 14
_diffrn_reflns_limit_k_min 0
_diffrn_reflns_limit_l_max 16
_diffrn_reflns_limit_l_min -18
_diffrn_reflns_number 15898
_diffrn_reflns_theta_full 25.11
_diffrn_reflns_theta_max 25.11
_diffrn_reflns_theta_min 2.21
_diffrn_standards_number 0
_exptl_absorpt_coefficient_mu 0.382
_exptl_absorpt_correction_type none
_exptl_crystal_colour colorless
_exptl_crystal_density_diffrn 1.513
_exptl_crystal_density_method 'not measured'
_exptl_crystal_description cube
_exptl_crystal_F_000 1224
_exptl_crystal_size_max 0.70
_exptl_crystal_size_mid 0.50
_exptl_crystal_size_min 0.30
_refine_diff_density_max 0.807
_refine_diff_density_min -0.564
_refine_diff_density_rms 0.073
_refine_ls_extinction_coef 0.011(2)
_refine_ls_extinction_expression Fc^*^=kFc[1+0.001xFc^2^\l^3^/sin(2\q)]^-1/4^
_refine_ls_extinction_method SHELXL
_refine_ls_goodness_of_fit_ref 1.073
_refine_ls_hydrogen_treatment constr
_refine_ls_matrix_type full
_refine_ls_number_parameters 326
_refine_ls_number_reflns 4446
_refine_ls_number_restraints 4
_refine_ls_restrained_S_all 1.083
_refine_ls_R_factor_all 0.1204
_refine_ls_R_factor_gt 0.0680
_refine_ls_shift/su_max 0.003
_refine_ls_shift/su_mean 0.000
_refine_ls_structure_factor_coef Fsqd
_refine_ls_weighting_details 'calc w=1/[\s^2^(Fo^2^)+(0.1277P)^2^+0.0000P] where P=(Fo^2^+2Fc^2^)/3'
_refine_ls_weighting_scheme calc
_refine_ls_wR_factor_gt 0.1883
_refine_ls_wR_factor_ref 0.2135
_reflns_number_gt 2679
_reflns_number_total 4446
_reflns_threshold_expression >2sigma(I)
_cod_data_source_file om100461b_si_002.cif
_cod_data_source_block 9
_cod_depositor_comments
;
The following automatic conversions were performed:

'_symmetry_cell_setting' value 'Monoclinic' changed to 'monoclinic'
according to /home/saulius/struct/CIF-dictionaries/cif_core.dic
dictionary named 'cif_core.dic' version 2.4.1 from 2010-06-29.

Automatic conversion script
Id: cif_fix_values 1715 2011-07-08 13:25:40Z adriana 
;
_cod_original_sg_symbol_H-M 'P 21/c'
_cod_database_code 4066441

loop_
_symmetry_equiv_pos_as_xyz
'x, y, z'
'-x, y+1/2, -z+1/2'
'-x, -y, -z'
'x, -y-1/2, z-1/2'

loop_
_atom_site_label
_atom_site_type_symbol
_atom_site_fract_x
_atom_site_fract_y
_atom_site_fract_z
_atom_site_U_iso_or_equiv
_atom_site_adp_type
_atom_site_occupancy
_atom_site_symmetry_multiplicity
_atom_site_calc_flag
_atom_site_refinement_flags
S1 S 0.62143(10) 0.26637(10) 0.62620(10) 0.0581(4) Uani 1 1 d .
S2 S -0.10338(14) 0.70355(14) 0.02473(11) 0.0805(5) Uani 1 1 d D
Si1 Si 0.46020(10) 0.39648(11) 0.66028(9) 0.0508(4) Uani 1 1 d .
Si2 Si 0.00905(11) 0.67698(12) 0.24503(10) 0.0584(4) Uani 1 1 d .
O1 O 0.3584(2) 0.5097(3) 0.6412(2) 0.0608(9) Uani 1 1 d .
O2 O 0.5480(2) 0.2813(3) 0.6609(2) 0.0582(9) Uani 1 1 d .
O3 O 0.6077(3) 0.3376(3) 0.5508(3) 0.0769(11) Uani 1 1 d .
O4 O 0.7191(3) 0.2549(4) 0.7006(3) 0.0965(14) Uani 1 1 d .
O5 O 0.2540(3) 0.4122(3) 0.3377(2) 0.0613(9) Uani 1 1 d .
O6 O 0.0858(3) 0.6829(3) 0.3891(2) 0.0742(11) Uani 1 1 d .
O7 O -0.0412(3) 0.6500(3) 0.1146(2) 0.0714(10) Uani 1 1 d .
O8A O -0.1595(7) 0.7872(6) 0.0235(5) 0.115(3) Uani 0.70 1 d P
O8B O -0.192(2) 0.700(3) 0.0289(11) 0.159(11) Uani 0.30 1 d P
O9 O -0.0452(5) 0.7274(10) -0.0249(6) 0.269(6) Uani 1 1 d D
N1 N 0.3045(3) 0.4610(3) 0.4911(2) 0.0455(9) Uani 1 1 d .
N2 N 0.1670(3) 0.5470(3) 0.3642(2) 0.0470(9) Uani 1 1 d .
C1 C 0.3873(3) 0.3838(4) 0.5274(3) 0.0518(12) Uani 1 1 d .
H1A H 0.4303 0.3989 0.4989 0.062 Uiso 1 1 calc R
H1B H 0.3622 0.3098 0.5105 0.062 Uiso 1 1 calc R
C2 C 0.5584(4) 0.4988(5) 0.7157(4) 0.0773(16) Uani 1 1 d .
H2A H 0.5696 0.5344 0.6678 0.116 Uiso 1 1 calc R
H2B H 0.6185 0.4635 0.7605 0.116 Uiso 1 1 calc R
H2C H 0.5387 0.5520 0.7481 0.116 Uiso 1 1 calc R
C3 C 0.4241(5) 0.3169(5) 0.7371(4) 0.0774(16) Uani 1 1 d .
H3A H 0.3720 0.2669 0.6991 0.116 Uiso 1 1 calc R
H3B H 0.4010 0.3656 0.7699 0.116 Uiso 1 1 calc R
H3C H 0.4804 0.2767 0.7824 0.116 Uiso 1 1 calc R
C4 C 0.5853(6) 0.1320(5) 0.5716(5) 0.088(2) Uani 1 1 d .
C5 C 0.2955(3) 0.5229(4) 0.5561(3) 0.0508(11) Uani 1 1 d .
C6 C 0.2126(4) 0.6031(4) 0.5296(3) 0.0522(12) Uani 1 1 d .
C7 C 0.2532(5) 0.7157(4) 0.5712(4) 0.0740(16) Uani 1 1 d .
H7A H 0.2921 0.7098 0.6389 0.111 Uiso 1 1 calc R
H7B H 0.1989 0.7652 0.5564 0.111 Uiso 1 1 calc R
H7C H 0.2941 0.7428 0.5446 0.111 Uiso 1 1 calc R
C8 C 0.1447(4) 0.5592(5) 0.5692(4) 0.0786(17) Uani 1 1 d .
H8A H 0.1823 0.5512 0.6368 0.118 Uiso 1 1 calc R
H8B H 0.1184 0.4894 0.5411 0.118 Uiso 1 1 calc R
H8C H 0.0911 0.6096 0.5545 0.118 Uiso 1 1 calc R
C9 C 0.1529(4) 0.6136(4) 0.4243(3) 0.0576(13) Uani 1 1 d .
C10 C 0.2426(3) 0.4677(4) 0.3933(3) 0.0475(11) Uani 1 1 d .
C11 C 0.1032(3) 0.5680(4) 0.2618(3) 0.0540(12) Uani 1 1 d .
H11A H 0.0693 0.5012 0.2307 0.065 Uiso 1 1 calc R
H11B H 0.1439 0.5914 0.2330 0.065 Uiso 1 1 calc R
C12 C -0.1058(4) 0.6437(6) 0.2509(4) 0.0865(19) Uani 1 1 d .
H12A H -0.1127 0.5657 0.2518 0.130 Uiso 1 1 calc R
H12B H -0.1617 0.6735 0.1964 0.130 Uiso 1 1 calc R
H12C H -0.1030 0.6746 0.3075 0.130 Uiso 1 1 calc R
C13 C 0.0424(4) 0.8218(4) 0.2418(4) 0.0783(16) Uani 1 1 d .
H13A H 0.1035 0.8255 0.2380 0.118 Uiso 1 1 calc R
H13B H 0.0504 0.8581 0.2984 0.118 Uiso 1 1 calc R
H13C H -0.0094 0.8570 0.1873 0.118 Uiso 1 1 calc R
C14 C -0.1706(7) 0.5958(7) -0.0475(5) 0.150(4) Uani 1 1 d D
F1 F 0.5938(4) 0.0589(3) 0.6369(3) 0.1351(18) Uani 1 1 d .
F2 F 0.6411(5) 0.1018(3) 0.5363(4) 0.151(2) Uani 1 1 d .
F3 F 0.4929(4) 0.1321(4) 0.5067(4) 0.1393(18) Uani 1 1 d .
F4 F -0.1213(5) 0.5110(5) -0.0465(4) 0.186(3) Uani 1 1 d D
F5 F -0.2210(4) 0.6275(6) -0.1366(3) 0.186(3) Uani 1 1 d D
F6 F -0.2269(7) 0.5575(10) -0.0106(8) 0.301(7) Uani 1 1 d D

loop_
_atom_site_aniso_label
_atom_site_aniso_U_11
_atom_site_aniso_U_22
_atom_site_aniso_U_33
_atom_site_aniso_U_23
_atom_site_aniso_U_13
_atom_site_aniso_U_12
S1 0.0601(8) 0.0502(7) 0.0606(8) -0.0018(6) 0.0254(7) 0.0002(6)
S2 0.0931(12) 0.0789(11) 0.0495(9) 0.0093(7) 0.0163(8) 0.0040(9)
Si1 0.0584(8) 0.0469(8) 0.0417(7) 0.0010(5) 0.0188(6) -0.0013(6)
Si2 0.0623(9) 0.0606(9) 0.0481(8) 0.0057(6) 0.0223(7) 0.0094(7)
O1 0.070(2) 0.072(2) 0.0366(18) 0.0017(15) 0.0214(17) 0.0140(17)
O2 0.065(2) 0.054(2) 0.058(2) 0.0072(15) 0.0306(18) 0.0086(16)
O3 0.101(3) 0.056(2) 0.093(3) 0.0117(19) 0.062(3) 0.0005(19)
O4 0.048(2) 0.125(4) 0.095(3) 0.005(3) 0.014(2) 0.009(2)
O5 0.072(2) 0.066(2) 0.0448(18) -0.0064(16) 0.0263(17) 0.0150(17)
O6 0.084(3) 0.082(3) 0.052(2) 0.0031(18) 0.0282(19) 0.034(2)
O7 0.080(2) 0.073(2) 0.0453(19) 0.0106(17) 0.0162(18) 0.0127(19)
O8A 0.130(6) 0.069(4) 0.080(5) -0.007(3) -0.006(4) 0.072(5)
O8B 0.20(3) 0.22(3) 0.031(8) 0.035(13) 0.038(12) 0.08(2)
O9 0.130(5) 0.518(17) 0.156(6) 0.171(8) 0.062(5) -0.062(7)
N1 0.053(2) 0.042(2) 0.040(2) 0.0003(16) 0.0211(18) 0.0021(17)
N2 0.053(2) 0.050(2) 0.0371(19) 0.0018(17) 0.0207(17) 0.0047(18)
C1 0.056(3) 0.049(3) 0.049(3) -0.001(2) 0.024(2) 0.002(2)
C2 0.080(4) 0.065(3) 0.079(4) -0.015(3) 0.030(3) -0.007(3)
C3 0.106(5) 0.067(4) 0.076(4) 0.003(3) 0.057(4) 0.000(3)
C4 0.136(6) 0.055(4) 0.097(5) 0.000(3) 0.074(5) 0.008(4)
C5 0.058(3) 0.054(3) 0.042(3) 0.000(2) 0.024(2) 0.001(2)
C6 0.065(3) 0.056(3) 0.043(2) 0.003(2) 0.031(2) 0.011(2)
C7 0.102(5) 0.062(3) 0.053(3) -0.003(3) 0.031(3) 0.013(3)
C8 0.079(4) 0.099(4) 0.073(4) 0.011(3) 0.048(3) 0.012(3)
C9 0.070(3) 0.060(3) 0.048(3) 0.003(2) 0.032(3) 0.012(3)
C10 0.057(3) 0.045(3) 0.045(3) -0.002(2) 0.027(2) 0.000(2)
C11 0.060(3) 0.058(3) 0.040(2) 0.002(2) 0.020(2) -0.001(2)
C12 0.077(4) 0.106(5) 0.082(4) 0.025(4) 0.041(3) 0.025(4)
C13 0.080(4) 0.067(4) 0.077(4) 0.003(3) 0.027(3) 0.012(3)
C14 0.162(10) 0.133(8) 0.079(6) -0.020(5) -0.009(6) 0.045(8)
F1 0.248(6) 0.048(2) 0.152(4) 0.010(2) 0.129(4) -0.003(3)
F2 0.268(7) 0.074(3) 0.197(5) -0.018(3) 0.182(5) 0.009(3)
F3 0.155(4) 0.107(3) 0.119(4) -0.045(3) 0.033(3) -0.050(3)
F4 0.196(6) 0.132(4) 0.146(5) -0.061(4) 0.009(4) 0.027(4)
F5 0.174(5) 0.210(6) 0.076(3) -0.029(3) -0.025(3) 0.026(4)
F6 0.252(9) 0.366(15) 0.295(11) -0.066(10) 0.137(9) -0.219(11)

loop_
_atom_type_symbol
_atom_type_description
_atom_type_scat_dispersion_real
_atom_type_scat_dispersion_imag
_atom_type_scat_source
C C 0.0033 0.0016 'International Tables Vol C Tables 4.2.6.8 and 6.1.1.4'
H H 0.0000 0.0000 'International Tables Vol C Tables 4.2.6.8 and 6.1.1.4'
O O 0.0106 0.0060 'International Tables Vol C Tables 4.2.6.8 and 6.1.1.4'
Si Si 0.0817 0.0704 'International Tables Vol C Tables 4.2.6.8 and 6.1.1.4'
S S 0.1246 0.1234 'International Tables Vol C Tables 4.2.6.8 and 6.1.1.4'
N N 0.0061 0.0033 'International Tables Vol C Tables 4.2.6.8 and 6.1.1.4'
F F 0.0171 0.0103 'International Tables Vol C Tables 4.2.6.8 and 6.1.1.4'

loop_
_geom_angle_atom_site_label_1
_geom_angle_atom_site_label_2
_geom_angle_atom_site_label_3
_geom_angle
O4 S1 O3 117.0(3)
O4 S1 O2 112.6(3)
O3 S1 O2 113.8(2)
O4 S1 C4 106.1(3)
O3 S1 C4 105.0(3)
O2 S1 C4 100.2(3)
O8A S2 O8B 52.4(12)
O8A S2 O7 118.7(4)
O8B S2 O7 98.1(8)
O8A S2 O9 112.7(7)
O8B S2 O9 151.8(8)
O7 S2 O9 110.0(4)
O8A S2 C14 113.5(5)
O8B S2 C14 73.7(13)
O7 S2 C14 103.0(3)
O9 S2 C14 96.4(6)
C2 Si1 C3 118.1(3)
C2 Si1 C1 121.3(3)
C3 Si1 C1 120.2(3)
C2 Si1 O2 95.0(2)
C3 Si1 O2 91.8(2)
C1 Si1 O2 89.40(18)
C2 Si1 O1 90.1(2)
C3 Si1 O1 91.0(2)
C1 Si1 O1 82.91(17)
O2 Si1 O1 172.21(15)
C12 Si2 C13 119.5(3)
C12 Si2 O7 96.3(2)
C13 Si2 O7 96.5(2)
C12 Si2 C11 121.0(3)
C13 Si2 C11 118.8(3)
O7 Si2 C11 85.64(18)
C12 Si2 O6 90.6(2)
C13 Si2 O6 88.7(2)
O7 Si2 O6 167.88(17)
C11 Si2 O6 82.26(17)
C5 O1 Si1 113.8(3)
S1 O2 Si1 137.0(2)
C9 O6 Si2 113.9(3)
S2 O7 Si2 138.9(3)
O8B O8A S2 66.1(13)
O8A O8B S2 61.5(17)
O8A O8B C14 110.8(18)
S2 O8B C14 61.8(10)
C5 N1 C10 124.7(4)
C5 N1 C1 116.0(4)
C10 N1 C1 119.3(4)
C9 N2 C10 123.9(4)
C9 N2 C11 115.9(4)
C10 N2 C11 119.9(4)
N1 C1 Si1 109.9(3)
N1 C1 H1A 109.7
Si1 C1 H1A 109.7
N1 C1 H1B 109.7
Si1 C1 H1B 109.7
H1A C1 H1B 108.2
Si1 C2 H2A 109.5
Si1 C2 H2B 109.5
H2A C2 H2B 109.5
Si1 C2 H2C 109.5
H2A C2 H2C 109.5
H2B C2 H2C 109.5
Si1 C3 H3A 109.5
Si1 C3 H3B 109.5
H3A C3 H3B 109.5
Si1 C3 H3C 109.5
H3A C3 H3C 109.5
H3B C3 H3C 109.5
F2 C4 F3 110.2(7)
F2 C4 F1 108.0(6)
F3 C4 F1 107.3(7)
F2 C4 S1 110.9(5)
F3 C4 S1 110.7(5)
F1 C4 S1 109.6(5)
O1 C5 N1 117.5(4)
O1 C5 C6 120.6(4)
N1 C5 C6 121.9(4)
C9 C6 C5 111.4(4)
C9 C6 C7 108.7(4)
C5 C6 C7 110.5(4)
C9 C6 C8 108.5(4)
C5 C6 C8 107.2(4)
C7 C6 C8 110.5(4)
C6 C7 H7A 109.5
C6 C7 H7B 109.5
H7A C7 H7B 109.5
C6 C7 H7C 109.5
H7A C7 H7C 109.5
H7B C7 H7C 109.5
C6 C8 H8A 109.5
C6 C8 H8B 109.5
H8A C8 H8B 109.5
C6 C8 H8C 109.5
H8A C8 H8C 109.5
H8B C8 H8C 109.5
O6 C9 N2 117.4(4)
O6 C9 C6 120.5(4)
N2 C9 C6 122.0(4)
O5 C10 N1 122.6(4)
O5 C10 N2 121.9(4)
N1 C10 N2 115.5(4)
N2 C11 Si2 110.2(3)
N2 C11 H11A 109.6
Si2 C11 H11A 109.6
N2 C11 H11B 109.6
Si2 C11 H11B 109.6
H11A C11 H11B 108.1
Si2 C12 H12A 109.5
Si2 C12 H12B 109.5
H12A C12 H12B 109.5
Si2 C12 H12C 109.5
H12A C12 H12C 109.5
H12B C12 H12C 109.5
Si2 C13 H13A 109.5
Si2 C13 H13B 109.5
H13A C13 H13B 109.5
Si2 C13 H13C 109.5
H13A C13 H13C 109.5
H13B C13 H13C 109.5
F4 C14 F5 107.2(7)
F4 C14 F6 101.8(10)
F5 C14 F6 114.1(10)
F4 C14 S2 116.5(7)
F5 C14 S2 111.0(6)
F6 C14 S2 106.0(6)
F4 C14 O8B 144.6(8)
F5 C14 O8B 107.9(8)
F6 C14 O8B 67.2(11)
S2 C14 O8B 44.5(10)

loop_
_geom_bond_atom_site_label_1
_geom_bond_atom_site_label_2
_geom_bond_distance
S1 O4 1.411(4)
S1 O3 1.417(4)
S1 O2 1.469(3)
S1 C4 1.820(7)
S2 O8A 1.327(7)
S2 O8B 1.38(3)
S2 O7 1.453(4)
S2 O9 1.465(5)
S2 C14 1.734(10)
Si1 C2 1.829(6)
Si1 C3 1.835(5)
Si1 C1 1.883(5)
Si1 O2 1.938(3)
Si1 O1 1.992(3)
Si2 C12 1.838(6)
Si2 C13 1.848(6)
Si2 O7 1.877(4)
Si2 C11 1.881(5)
Si2 O6 2.033(4)
O1 C5 1.252(5)
O5 C10 1.190(5)
O6 C9 1.242(6)
O8A O8B 1.20(3)
O8B C14 1.89(3)
N1 C5 1.341(5)
N1 C10 1.397(5)
N1 C1 1.460(6)
N2 C9 1.347(6)
N2 C10 1.407(6)
N2 C11 1.481(5)
C1 H1A 0.9700
C1 H1B 0.9700
C2 H2A 0.9600
C2 H2B 0.9600
C2 H2C 0.9600
C3 H3A 0.9600
C3 H3B 0.9600
C3 H3C 0.9600
C4 F2 1.273(7)
C4 F3 1.301(8)
C4 F1 1.329(7)
C5 C6 1.494(7)
C6 C9 1.495(6)
C6 C7 1.528(7)
C6 C8 1.535(7)
C7 H7A 0.9600
C7 H7B 0.9600
C7 H7C 0.9600
C8 H8A 0.9600
C8 H8B 0.9600
C8 H8C 0.9600
C11 H11A 0.9700
C11 H11B 0.9700
C12 H12A 0.9600
C12 H12B 0.9600
C12 H12C 0.9600
C13 H13A 0.9600
C13 H13B 0.9600
C13 H13C 0.9600
C14 F4 1.276(7)
C14 F5 1.317(6)
C14 F6 1.329(7)

loop_
_geom_torsion_atom_site_label_1
_geom_torsion_atom_site_label_2
_geom_torsion_atom_site_label_3
_geom_torsion_atom_site_label_4
_geom_torsion
C2 Si1 O1 C5 121.3(4)
C3 Si1 O1 C5 -120.6(4)
C1 Si1 O1 C5 -0.3(3)
O2 Si1 O1 C5 -9.6(13)
O4 S1 O2 Si1 113.3(4)
O3 S1 O2 Si1 -22.8(4)
C4 S1 O2 Si1 -134.3(4)
C2 Si1 O2 S1 -54.9(4)
C3 Si1 O2 S1 -173.3(4)
C1 Si1 O2 S1 66.5(4)
O1 Si1 O2 S1 75.7(12)
C12 Si2 O6 C9 117.6(4)
C13 Si2 O6 C9 -122.9(4)
O7 Si2 O6 C9 -7.5(11)
C11 Si2 O6 C9 -3.6(4)
O8A S2 O7 Si2 -16.2(8)
O8B S2 O7 Si2 -67.5(14)
O9 S2 O7 Si2 115.6(6)
C14 S2 O7 Si2 -142.6(5)
C12 Si2 O7 S2 78.4(5)
C13 Si2 O7 S2 -42.4(5)
C11 Si2 O7 S2 -160.9(4)
O6 Si2 O7 S2 -157.0(7)
O7 S2 O8A O8B -77.3(10)
O9 S2 O8A O8B 152.1(10)
C14 S2 O8A O8B 43.8(11)
S2 O8A O8B C14 -38.6(11)
O7 S2 O8B O8A 120.2(7)
O9 S2 O8B O8A -66(3)
C14 S2 O8B O8A -138.6(8)
O8A S2 O8B C14 138.6(8)
O7 S2 O8B C14 -101.2(3)
O9 S2 O8B C14 73(3)
C5 N1 C1 Si1 -0.6(5)
C10 N1 C1 Si1 177.8(3)
C2 Si1 C1 N1 -85.3(4)
C3 Si1 C1 N1 87.5(4)
O2 Si1 C1 N1 179.2(3)
O1 Si1 C1 N1 0.5(3)
O4 S1 C4 F2 -62.4(6)
O3 S1 C4 F2 62.1(6)
O2 S1 C4 F2 -179.7(5)
O4 S1 C4 F3 174.9(5)
O3 S1 C4 F3 -60.6(6)
O2 S1 C4 F3 57.6(5)
O4 S1 C4 F1 56.7(6)
O3 S1 C4 F1 -178.8(5)
O2 S1 C4 F1 -60.6(6)
Si1 O1 C5 N1 0.0(5)
Si1 O1 C5 C6 178.6(3)
C10 N1 C5 O1 -177.9(4)
C1 N1 C5 O1 0.4(6)
C10 N1 C5 C6 3.5(7)
C1 N1 C5 C6 -178.2(4)
O1 C5 C6 C9 174.2(4)
N1 C5 C6 C9 -7.3(6)
O1 C5 C6 C7 53.2(6)
N1 C5 C6 C7 -128.3(5)
O1 C5 C6 C8 -67.2(6)
N1 C5 C6 C8 111.3(5)
Si2 O6 C9 N2 1.2(6)
Si2 O6 C9 C6 -176.6(4)
C10 N2 C9 O6 177.2(4)
C11 N2 C9 O6 2.9(7)
C10 N2 C9 C6 -5.0(7)
C11 N2 C9 C6 -179.3(4)
C5 C6 C9 O6 -174.2(5)
C7 C6 C9 O6 -52.2(7)
C8 C6 C9 O6 68.0(6)
C5 C6 C9 N2 8.0(7)
C7 C6 C9 N2 130.1(5)
C8 C6 C9 N2 -109.7(5)
C5 N1 C10 O5 178.9(4)
C1 N1 C10 O5 0.6(7)
C5 N1 C10 N2 0.5(6)
C1 N1 C10 N2 -177.7(4)
C9 N2 C10 O5 -178.1(5)
C11 N2 C10 O5 -4.0(7)
C9 N2 C10 N1 0.2(6)
C11 N2 C10 N1 174.3(4)
C9 N2 C11 Si2 -5.7(5)
C10 N2 C11 Si2 179.7(3)
C12 Si2 C11 N2 -81.4(4)
C13 Si2 C11 N2 88.8(4)
O7 Si2 C11 N2 -176.1(3)
O6 Si2 C11 N2 4.7(3)
O8A S2 C14 F4 -177.2(8)
O8B S2 C14 F4 -142.4(12)
O7 S2 C14 F4 -47.6(8)
O9 S2 C14 F4 64.6(8)
O8A S2 C14 F5 59.6(9)
O8B S2 C14 F5 94.5(11)
O7 S2 C14 F5 -170.8(6)
O9 S2 C14 F5 -58.5(8)
O8A S2 C14 F6 -64.8(9)
O8B S2 C14 F6 -30.0(11)
O7 S2 C14 F6 64.8(8)
O9 S2 C14 F6 177.0(8)
O8A S2 C14 O8B -34.9(9)
O7 S2 C14 O8B 94.8(9)
O9 S2 C14 O8B -153.0(10)
O8A O8B C14 F4 109(2)
S2 O8B C14 F4 71(2)
O8A O8B C14 F5 -64(2)
S2 O8B C14 F5 -102.1(10)
O8A O8B C14 F6 -172.9(19)
S2 O8B C14 F6 148.6(11)
O8A O8B C14 S2 38.5(14)
